data_1533955
loop_
_publ_author_name
'Pani, M.'
'Palenzona, A.'

_publ_section_title
;
 The phase diagram of the Yb - Ge system
;
_journal_name_full 'Journal of Alloys Compd.'
_journal_page_first 151
_journal_page_last 161
_journal_volume 360
_journal_year 2003
_chemical_formula_sum 'Ge10 Yb11'
_chemical_name_systematic 'Yb11 Ge10'
_space_group_IT_number 139
_symmetry_space_group_name_Hall '-I 4 2'
_symmetry_space_group_name_H-M 'I 4/m m m'
_cell_angle_alpha 90
_cell_angle_beta 90
_cell_angle_gamma 90
_cell_formula_units_Z 4
_cell_length_a 10.728
_cell_length_b 10.728
_cell_length_c 16.474
_cell_volume 1895.992
_citation_journal_id_ASTM JALCEU
_cod_data_source_file Pani_JALCEU_2003_75.cif
_cod_data_source_block Ge10Yb11
_cod_database_code 1533955

loop_
_symmetry_equiv_pos_as_xyz
x,y,z
-y,x,z
-x,-y,z
y,-x,z
x,-y,-z
y,x,-z
-x,y,-z
-y,-x,-z
-x,-y,-z
y,-x,-z
x,y,-z
-y,x,-z
-x,y,z
-y,-x,z
x,-y,z
y,x,z
x+1/2,y+1/2,z+1/2
-y+1/2,x+1/2,z+1/2
-x+1/2,-y+1/2,z+1/2
y+1/2,-x+1/2,z+1/2
x+1/2,-y+1/2,-z+1/2
y+1/2,x+1/2,-z+1/2
-x+1/2,y+1/2,-z+1/2
-y+1/2,-x+1/2,-z+1/2
-x+1/2,-y+1/2,-z+1/2
y+1/2,-x+1/2,-z+1/2
x+1/2,y+1/2,-z+1/2
-y+1/2,x+1/2,-z+1/2
-x+1/2,y+1/2,z+1/2
-y+1/2,-x+1/2,z+1/2
x+1/2,-y+1/2,z+1/2
y+1/2,x+1/2,z+1/2

loop_
_atom_site_label
_atom_site_type_symbol
_atom_site_fract_x
_atom_site_fract_y
_atom_site_fract_z
_atom_site_occupancy
_atom_site_U_iso_or_equiv
Yb3 Yb 0.32162 0.32162 0 1 0.0
Ge1 Ge 0.21055 0.21055 0.18161 1 0.0
Yb1 Yb 0 0.2513 0.30896 1 0.0
Yb4 Yb 0 0 0.16352 1 0.0
Ge3 Ge 0.1197 0.1197 0 1 0.0
Ge5 Ge 0 0.5 0.25 1 0.0
Ge2 Ge 0.1219 0.5 0 1 0.0
Yb2 Yb 0 0.32022 0.10467 1 0.0
Ge4 Ge 0 0 0.3812 1 0.0
